data_7247495
loop_
_publ_author_name
'Kim, Seulgi'
'Lee, Shim Sung'
'Kim, Joon Rae'
'Lee, Eunji'

_publ_section_title
;
 Assembling silver(i) coordination polymers of an NS4-macrocycle via an
 endo/exocyclic coordination mode
;
_journal_issue 43
_journal_name_full CrystEngComm
_journal_page_first 6096
_journal_page_last 6101
_journal_paper_doi 10.1039/D3CE00886J
_journal_volume 25
_journal_year 2023
_chemical_formula_moiety '2(C20 H23 Ag2 F3 N O3 S5), 2(C1.50 H Cl F3 O3 S)'
_chemical_formula_sum 'C43 H48 Ag4 Cl2 F12 N2 O12 S12'
_chemical_formula_weight 1899.93
_space_group_crystal_system monoclinic
_space_group_IT_number 15
_space_group_name_Hall '-C 2yc'
_space_group_name_H-M_alt 'C 1 2/c 1'
_atom_sites_solution_hydrogens geom
_audit_creation_method SHELXL-2014/7
_audit_update_record
;
2023-08-23 deposited with the CCDC.	2023-10-12 downloaded from the CCDC.
;
_cell_angle_alpha 90
_cell_angle_beta 106.300(2)
_cell_angle_gamma 90
_cell_formula_units_Z 4
_cell_length_a 24.3861(9)
_cell_length_b 10.5716(4)
_cell_length_c 24.9876(9)
_cell_measurement_reflns_used 8861
_cell_measurement_temperature 173(2)
_cell_measurement_theta_max 28.15
_cell_measurement_theta_min 2.75
_cell_volume 6182.9(4)
_computing_cell_refinement 'Bruker SAINT'
_computing_data_collection 'Bruker APEX2'
_computing_data_reduction 'Bruker SAINT'
_computing_molecular_graphics 'Bruker SHELXTL'
_computing_publication_material 'Bruker SHELXTL'
_computing_structure_refinement 'SHELXL-2014/7 (Sheldrick, 2014)'
_computing_structure_solution 'SHELXS-97 (Sheldrick, 2008)'
_diffrn_ambient_temperature 173(2)
_diffrn_measured_fraction_theta_full 1.000
_diffrn_measured_fraction_theta_max 1.000
_diffrn_measurement_device_type 'Bruker APEX-II CCD'
_diffrn_measurement_method '\f and \w scans'
_diffrn_radiation_type MoK\a
_diffrn_radiation_wavelength 0.71073
_diffrn_reflns_av_R_equivalents 0.0451
_diffrn_reflns_av_unetI/netI 0.0376
_diffrn_reflns_Laue_measured_fraction_full 1.000
_diffrn_reflns_Laue_measured_fraction_max 1.000
_diffrn_reflns_limit_h_max 30
_diffrn_reflns_limit_h_min -30
_diffrn_reflns_limit_k_max 13
_diffrn_reflns_limit_k_min -11
_diffrn_reflns_limit_l_max 30
_diffrn_reflns_limit_l_min -27
_diffrn_reflns_number 28572
_diffrn_reflns_point_group_measured_fraction_full 1.000
_diffrn_reflns_point_group_measured_fraction_max 1.000
_diffrn_reflns_theta_full 25.242
_diffrn_reflns_theta_max 25.995
_diffrn_reflns_theta_min 1.698
_exptl_absorpt_coefficient_mu 1.834
_exptl_absorpt_correction_type multi-scan
_exptl_absorpt_process_details SADABS
_exptl_crystal_colour colorless
_exptl_crystal_density_diffrn 2.041
_exptl_crystal_description Block
_exptl_crystal_F_000 3752
_exptl_crystal_size_max 0.200
_exptl_crystal_size_mid 0.100
_exptl_crystal_size_min 0.090
_exptl_transmission_factor_max 0.7457
_exptl_transmission_factor_min 0.6733
_refine_diff_density_max 1.788
_refine_diff_density_min -2.020
_refine_diff_density_rms 0.109
_refine_ls_extinction_method none
_refine_ls_goodness_of_fit_ref 1.030
_refine_ls_hydrogen_treatment constr
_refine_ls_matrix_type full
_refine_ls_number_parameters 452
_refine_ls_number_reflns 6081
_refine_ls_number_restraints 0
_refine_ls_restrained_S_all 1.030
_refine_ls_R_factor_all 0.0438
_refine_ls_R_factor_gt 0.0365
_refine_ls_shift/su_max 0.001
_refine_ls_shift/su_mean 0.000
_refine_ls_structure_factor_coef Fsqd
_refine_ls_weighting_details 'w=1/[\s^2^(Fo^2^)+(0.0444P)^2^+32.1724P] where P=(Fo^2^+2Fc^2^)/3'
_refine_ls_weighting_scheme calc
_refine_ls_wR_factor_gt 0.0921
_refine_ls_wR_factor_ref 0.0970
_reflns_Friedel_coverage 0.000
_reflns_number_gt 5260
_reflns_number_total 6081
_reflns_threshold_expression 'I > 2\s(I)'
_cod_data_source_file d3ce00886j2.cif
_cod_data_source_block aaa_CCDC2
_cod_depositor_comments 'Adding full bibliography for 7247493--7247495.cif.'
_cod_original_sg_symbol_H-M 'C 2/c'
_cod_database_code 7247495
_shelx_shelxl_version_number 2014/7
_shelx_space_group_comment
; 
The symmetry employed for this shelxl refinement is uniquely defined 
by the following loop, which should always be used as a source of 
symmetry information in preference to the above space-group names. 
They are only intended as comments. 
;
_shelx_estimated_absorpt_t_min 0.711
_shelx_estimated_absorpt_t_max 0.852

loop_
_space_group_symop_operation_xyz
'x, y, z'
'-x, y, -z+1/2'
'x+1/2, y+1/2, z'
'-x+1/2, y+1/2, -z+1/2'
'-x, -y, -z'
'x, -y, z-1/2'
'-x+1/2, -y+1/2, -z'
'x+1/2, -y+1/2, z-1/2'

loop_
_atom_site_label
_atom_site_type_symbol
_atom_site_fract_x
_atom_site_fract_y
_atom_site_fract_z
_atom_site_U_iso_or_equiv
_atom_site_adp_type
_atom_site_occupancy
_atom_site_site_symmetry_order
_atom_site_calc_flag
_atom_site_refinement_flags_posn
_atom_site_refinement_flags_adp
_atom_site_refinement_flags_occupancy
_atom_site_disorder_assembly
_atom_site_disorder_group
Ag1 Ag 0.28486(2) 0.02563(3) 0.15437(2) 0.02937(10) Uani 1 1 d . . . . .
Ag2 Ag 0.33485(2) 0.40118(3) 0.24080(2) 0.02741(10) Uani 1 1 d . . . . .
N1 N 0.21769(15) -0.0562(4) 0.07234(13) 0.0278(8) Uani 1 1 d . . . . .
S1 S 0.22427(4) -0.13322(10) 0.19211(4) 0.0216(2) Uani 1 1 d . . . . .
S2 S 0.33674(5) 0.03692(10) 0.06567(4) 0.0302(2) Uani 1 1 d . . . . .
S3 S 0.35427(4) 0.20267(9) 0.18777(4) 0.0218(2) Uani 1 1 d . . . . .
S4 S 0.35501(4) -0.41693(9) 0.18475(4) 0.0216(2) Uani 1 1 d . . . . .
C1 C 0.1973(2) -0.0845(5) -0.02572(18) 0.0388(11) Uani 1 1 d . . . . .
H1A H 0.2020 -0.0578 -0.0605 0.047 Uiso 1 1 calc R U . . .
C2 C 0.1621(2) -0.1855(5) -0.02320(19) 0.0439(12) Uani 1 1 d . . . . .
H2A H 0.1426 -0.2296 -0.0562 0.053 Uiso 1 1 calc R U . . .
C3 C 0.15578(19) -0.2214(5) 0.02744(19) 0.0396(11) Uani 1 1 d . . . . .
H3A H 0.1327 -0.2922 0.0301 0.047 Uiso 1 1 calc R U . . .
C4 C 0.18343(16) -0.1533(4) 0.07469(16) 0.0268(9) Uani 1 1 d . . . . .
C5 C 0.17166(17) -0.1841(5) 0.12902(17) 0.0358(11) Uani 1 1 d . . . . .
H5A H 0.1674 -0.2770 0.1310 0.043 Uiso 1 1 calc R U . . .
H5B H 0.1345 -0.1458 0.1286 0.043 Uiso 1 1 calc R U . . .
C6 C 0.26971(17) -0.2723(4) 0.21037(16) 0.0259(8) Uani 1 1 d . . . . .
H6A H 0.2995 -0.2569 0.2459 0.031 Uiso 1 1 calc R U . . .
H6B H 0.2465 -0.3454 0.2158 0.031 Uiso 1 1 calc R U . . .
C7 C 0.29781(16) -0.3028(4) 0.16513(16) 0.0241(8) Uani 1 1 d . . . . .
H7A H 0.3131 -0.2236 0.1538 0.029 Uiso 1 1 calc R U . . .
H7B H 0.2683 -0.3355 0.1322 0.029 Uiso 1 1 calc R U . . .
C8 C 0.41046(17) -0.3259(4) 0.23402(16) 0.0264(9) Uani 1 1 d . . . . .
H8A H 0.3960 -0.2980 0.2654 0.032 Uiso 1 1 calc R U . . .
H8B H 0.4442 -0.3805 0.2494 0.032 Uiso 1 1 calc R U . . .
C9 C 0.42806(16) -0.2125(4) 0.20697(16) 0.0233(8) Uani 1 1 d . . . . .
C10 C 0.45722(17) -0.2298(4) 0.16707(18) 0.0298(9) Uani 1 1 d . . . . .
H10A H 0.4632 -0.3128 0.1553 0.036 Uiso 1 1 calc R U . . .
C11 C 0.47742(18) -0.1268(4) 0.14465(19) 0.0320(10) Uani 1 1 d . . . . .
H11A H 0.4975 -0.1392 0.1175 0.038 Uiso 1 1 calc R U . . .
C12 C 0.46874(17) -0.0051(4) 0.16138(18) 0.0290(9) Uani 1 1 d . . . . .
H12A H 0.4842 0.0652 0.1469 0.035 Uiso 1 1 calc R U . . .
C13 C 0.43757(16) 0.0138(4) 0.19926(16) 0.0233(8) Uani 1 1 d . . . . .
C14 C 0.41734(16) -0.0905(4) 0.22199(16) 0.0227(8) Uani 1 1 d . . . . .
H14A H 0.3960 -0.0780 0.2480 0.027 Uiso 1 1 calc R U . . .
C15 C 0.42743(16) 0.1448(4) 0.21757(17) 0.0265(9) Uani 1 1 d . . . . .
H15A H 0.4542 0.2037 0.2070 0.032 Uiso 1 1 calc R U . . .
H15B H 0.4363 0.1459 0.2587 0.032 Uiso 1 1 calc R U . . .
C16 C 0.35584(18) 0.2737(4) 0.12186(16) 0.0274(9) Uani 1 1 d . . . . .
H16A H 0.3176 0.3097 0.1041 0.033 Uiso 1 1 calc R U . . .
H16B H 0.3832 0.3450 0.1302 0.033 Uiso 1 1 calc R U . . .
C17 C 0.37176(19) 0.1888(4) 0.07957(17) 0.0301(9) Uani 1 1 d . . . . .
H17A H 0.4135 0.1739 0.0924 0.036 Uiso 1 1 calc R U . . .
H17B H 0.3638 0.2355 0.0439 0.036 Uiso 1 1 calc R U . . .
C18 C 0.2658(2) 0.0842(4) 0.02388(18) 0.0360(10) Uani 1 1 d . . . . .
H18A H 0.2531 0.1602 0.0402 0.043 Uiso 1 1 calc R U . . .
H18B H 0.2665 0.1048 -0.0146 0.043 Uiso 1 1 calc R U . . .
C19 C 0.22563(18) -0.0230(4) 0.02296(17) 0.0292(9) Uani 1 1 d . . . . .
F1 F 0.49916(14) 0.5864(3) 0.41879(12) 0.0512(8) Uani 1 1 d . . . . .
F2 F 0.45826(12) 0.4271(3) 0.44354(11) 0.0468(7) Uani 1 1 d . . . . .
F3 F 0.54604(13) 0.4159(3) 0.44540(12) 0.0577(9) Uani 1 1 d . . . . .
O1 O 0.42080(12) 0.4604(3) 0.32152(12) 0.0328(7) Uani 1 1 d . . . . .
O2 O 0.52046(13) 0.4478(3) 0.32342(13) 0.0391(8) Uani 1 1 d . . . . .
O3 O 0.47343(15) 0.2683(3) 0.35184(13) 0.0422(8) Uani 1 1 d . . . . .
S5 S 0.47576(4) 0.40253(9) 0.34538(4) 0.0239(2) Uani 1 1 d . . . . .
C20 C 0.49576(18) 0.4620(4) 0.41698(18) 0.0314(10) Uani 1 1 d . . . . .
Cl1 Cl -0.00792(15) 0.3763(3) -0.0228(2) 0.189(2) Uani 1 1 d . . . . .
C22 C 0.0409(7) 0.4988(17) 0.0011(7) 0.092(5) Uani 0.5 1 d . . P . .
H22A H 0.0532 0.5497 -0.0267 0.111 Uiso 0.5 1 calc R U P . .
H22B H 0.0697 0.4888 0.0377 0.111 Uiso 0.5 1 calc R U P . .
F4 F 0.3594(2) 0.2498(6) -0.05920(17) 0.119(2) Uani 1 1 d . . . . .
O6 O 0.3127(2) 0.0577(4) -0.18840(17) 0.0662(12) Uani 1 1 d . . . . .
S6 S 0.3029(5) 0.1197(13) -0.1379(5) 0.054(2) Uani 0.601(8) 1 d . . P A 1
F6 F 0.3967(7) 0.236(2) -0.1265(7) 0.103(7) Uani 0.601(8) 1 d . . P A 1
O4 O 0.2774(4) 0.0449(9) -0.1060(3) 0.069(3) Uani 0.601(8) 1 d . . P A 1
O5 O 0.2722(3) 0.2381(7) -0.1585(3) 0.062(2) Uani 0.601(8) 1 d . . P A 1
C21 C 0.3697(5) 0.1682(18) -0.0995(5) 0.068(4) Uani 0.601(8) 1 d . . P A 1
F5 F 0.4003(3) 0.0683(13) -0.0803(4) 0.157(5) Uani 0.601(8) 1 d . . P A 1
F5' F 0.3320(5) 0.3297(9) -0.1482(4) 0.077(4) Uani 0.399(8) 1 d . . P A 2
S6' S 0.3056(6) 0.0982(18) -0.1407(5) 0.045(3) Uani 0.399(8) 1 d . . P A 2
O5' O 0.3359(6) 0.0026(11) -0.0933(4) 0.081(5) Uani 0.399(8) 1 d . . P A 2
C21' C 0.3518(7) 0.2307(17) -0.1142(7) 0.045(4) Uani 0.399(8) 1 d . . P A 2
O4' O 0.2564(5) 0.131(2) -0.1312(8) 0.128(8) Uani 0.399(8) 1 d . . P A 2
F6' F 0.4040(9) 0.215(3) -0.1170(13) 0.091(9) Uani 0.399(8) 1 d . . P A 2

loop_
_atom_site_aniso_label
_atom_site_aniso_U_11
_atom_site_aniso_U_22
_atom_site_aniso_U_33
_atom_site_aniso_U_23
_atom_site_aniso_U_13
_atom_site_aniso_U_12
Ag1 0.03466(18) 0.02786(19) 0.02285(17) -0.00019(12) 0.00355(12) -0.00821(13)
Ag2 0.03729(18) 0.02165(18) 0.02877(17) -0.00162(12) 0.01826(13) -0.00307(13)
N1 0.0319(18) 0.030(2) 0.0196(17) -0.0011(14) 0.0043(13) 0.0059(16)
S1 0.0213(4) 0.0249(5) 0.0203(4) -0.0007(4) 0.0086(3) 0.0023(4)
S2 0.0428(6) 0.0222(6) 0.0248(5) -0.0031(4) 0.0082(4) -0.0004(4)
S3 0.0271(5) 0.0154(5) 0.0228(5) -0.0022(3) 0.0072(4) 0.0013(4)
S4 0.0263(5) 0.0161(5) 0.0239(5) -0.0014(4) 0.0096(4) 0.0004(4)
C1 0.052(3) 0.041(3) 0.019(2) -0.0051(18) 0.0027(19) 0.002(2)
C2 0.050(3) 0.051(3) 0.026(2) -0.015(2) 0.003(2) -0.007(2)
C3 0.036(2) 0.047(3) 0.033(2) -0.009(2) 0.0053(19) -0.011(2)
C4 0.0197(18) 0.035(3) 0.023(2) -0.0038(17) 0.0026(15) 0.0043(17)
C5 0.0214(19) 0.058(3) 0.029(2) -0.006(2) 0.0079(16) -0.004(2)
C6 0.031(2) 0.023(2) 0.028(2) 0.0027(16) 0.0148(16) 0.0048(17)
C7 0.0284(19) 0.022(2) 0.0242(19) 0.0003(15) 0.0117(15) 0.0035(16)
C8 0.032(2) 0.020(2) 0.025(2) 0.0006(16) 0.0044(16) -0.0028(17)
C9 0.0235(18) 0.020(2) 0.0238(19) 0.0002(15) 0.0028(15) -0.0003(15)
C10 0.033(2) 0.019(2) 0.039(2) -0.0013(17) 0.0125(18) 0.0041(17)
C11 0.031(2) 0.031(2) 0.037(2) 0.0009(19) 0.0161(18) 0.0026(19)
C12 0.025(2) 0.024(2) 0.039(2) 0.0059(18) 0.0112(17) -0.0011(17)
C13 0.0195(17) 0.017(2) 0.029(2) -0.0010(15) -0.0001(15) 0.0000(15)
C14 0.0240(18) 0.019(2) 0.025(2) -0.0024(15) 0.0068(15) -0.0012(16)
C15 0.0240(19) 0.020(2) 0.031(2) -0.0021(16) 0.0001(16) 0.0001(16)
C16 0.036(2) 0.018(2) 0.026(2) 0.0012(16) 0.0062(17) -0.0020(17)
C17 0.042(2) 0.024(2) 0.026(2) 0.0005(16) 0.0115(18) -0.0041(19)
C18 0.050(3) 0.031(3) 0.021(2) 0.0044(17) 0.0009(18) 0.001(2)
C19 0.034(2) 0.028(2) 0.022(2) -0.0013(16) 0.0026(16) 0.0061(18)
F1 0.078(2) 0.0326(17) 0.0444(16) -0.0145(12) 0.0196(15) -0.0127(15)
F2 0.0526(16) 0.064(2) 0.0275(14) -0.0031(13) 0.0177(12) -0.0094(15)
F3 0.0432(16) 0.082(2) 0.0363(16) -0.0099(15) -0.0083(12) 0.0132(16)
O1 0.0294(15) 0.0359(19) 0.0302(16) 0.0054(13) 0.0038(12) 0.0021(13)
O2 0.0341(16) 0.049(2) 0.0377(18) -0.0048(15) 0.0160(14) -0.0051(15)
O3 0.066(2) 0.0207(17) 0.0389(18) -0.0014(13) 0.0129(16) 0.0020(16)
S5 0.0266(5) 0.0214(5) 0.0228(5) -0.0017(4) 0.0056(4) 0.0009(4)
C20 0.032(2) 0.034(3) 0.028(2) -0.0018(18) 0.0071(17) -0.0018(19)
Cl1 0.147(3) 0.125(3) 0.325(5) -0.134(3) 0.115(3) -0.041(2)
C22 0.084(10) 0.107(14) 0.085(11) -0.011(10) 0.023(9) 0.013(10)
F4 0.128(4) 0.179(5) 0.051(2) -0.046(3) 0.027(2) -0.067(4)
O6 0.090(3) 0.062(3) 0.045(2) -0.007(2) 0.016(2) -0.004(2)
S6 0.044(3) 0.060(4) 0.065(5) -0.005(3) 0.027(3) -0.006(3)
F6 0.081(11) 0.170(16) 0.068(5) -0.007(7) 0.036(6) -0.076(9)
O4 0.077(6) 0.085(6) 0.052(4) 0.001(4) 0.029(4) -0.041(5)
O5 0.050(4) 0.065(5) 0.073(5) 0.012(4) 0.019(3) 0.034(4)
C21 0.028(6) 0.130(14) 0.042(6) -0.008(7) 0.004(5) -0.015(7)
F5 0.060(5) 0.238(13) 0.143(8) 0.095(9) -0.021(5) 0.045(6)
F5' 0.128(9) 0.048(6) 0.054(5) 0.015(4) 0.024(5) 0.026(6)
S6' 0.042(5) 0.073(7) 0.023(3) -0.020(3) 0.012(3) -0.043(5)
O5' 0.114(11) 0.053(7) 0.051(6) 0.034(5) -0.018(6) -0.006(7)
C21' 0.038(9) 0.059(10) 0.044(9) 0.009(7) 0.020(7) 0.025(8)
O4' 0.021(6) 0.24(3) 0.130(14) 0.015(16) 0.037(7) -0.005(9)
F6' 0.021(6) 0.080(11) 0.18(2) -0.022(13) 0.040(9) -0.009(7)

loop_
_atom_type_symbol
_atom_type_description
_atom_type_scat_dispersion_real
_atom_type_scat_dispersion_imag
_atom_type_scat_source
C C 0.0033 0.0016 'International Tables Vol C Tables 4.2.6.8 and 6.1.1.4'
H H 0.0000 0.0000 'International Tables Vol C Tables 4.2.6.8 and 6.1.1.4'
N N 0.0061 0.0033 'International Tables Vol C Tables 4.2.6.8 and 6.1.1.4'
O O 0.0106 0.0060 'International Tables Vol C Tables 4.2.6.8 and 6.1.1.4'
F F 0.0171 0.0103 'International Tables Vol C Tables 4.2.6.8 and 6.1.1.4'
S S 0.1246 0.1234 'International Tables Vol C Tables 4.2.6.8 and 6.1.1.4'
Ag Ag -0.8971 1.1015 'International Tables Vol C Tables 4.2.6.8 and 6.1.1.4'
Cl Cl 0.1484 0.1585 'International Tables Vol C Tables 4.2.6.8 and 6.1.1.4'

loop_
_geom_angle_atom_site_label_1
_geom_angle_atom_site_label_2
_geom_angle_atom_site_label_3
_geom_angle
_geom_angle_site_symmetry_1
_geom_angle_site_symmetry_3
_geom_angle_publ_flag
N1 Ag1 S3 142.22(9) . . ?
N1 Ag1 S1 75.76(9) . . ?
S3 Ag1 S1 140.03(3) . . ?
N1 Ag1 S2 72.29(9) . . ?
S3 Ag1 S2 79.73(3) . . ?
S1 Ag1 S2 137.41(3) . . ?
S4 Ag2 S1 135.99(3) 1_565 4 ?
S4 Ag2 O1 90.41(7) 1_565 . ?
S1 Ag2 O1 90.34(7) 4 . ?
S4 Ag2 S3 104.03(3) 1_565 . ?
S1 Ag2 S3 116.26(3) 4 . ?
O1 Ag2 S3 112.06(7) . . ?
C4 N1 C19 119.6(3) . . ?
C4 N1 Ag1 121.7(3) . . ?
C19 N1 Ag1 116.7(3) . . ?
C5 S1 C6 102.2(2) . . ?
C5 S1 Ag2 102.92(14) . 4_545 ?
C6 S1 Ag2 111.76(13) . 4_545 ?
C5 S1 Ag1 102.30(16) . . ?
C6 S1 Ag1 104.26(13) . . ?
Ag2 S1 Ag1 129.81(4) 4_545 . ?
C17 S2 C18 100.8(2) . . ?
C17 S2 Ag1 100.20(14) . . ?
C18 S2 Ag1 84.23(16) . . ?
C16 S3 C15 103.9(2) . . ?
C16 S3 Ag1 100.98(14) . . ?
C15 S3 Ag1 112.06(13) . . ?
C16 S3 Ag2 100.47(14) . . ?
C15 S3 Ag2 110.99(13) . . ?
Ag1 S3 Ag2 124.84(4) . . ?
C7 S4 C8 101.56(19) . . ?
C7 S4 Ag2 113.99(13) . 1_545 ?
C8 S4 Ag2 104.59(13) . 1_545 ?
C19 C1 C2 119.1(4) . . ?
C3 C2 C1 119.2(4) . . ?
C2 C3 C4 119.3(5) . . ?
N1 C4 C3 121.5(4) . . ?
N1 C4 C5 119.2(4) . . ?
C3 C4 C5 119.2(4) . . ?
C4 C5 S1 117.0(3) . . ?
C7 C6 S1 110.9(3) . . ?
C6 C7 S4 114.7(3) . . ?
C9 C8 S4 111.7(3) . . ?
C14 C9 C10 119.3(4) . . ?
C14 C9 C8 121.5(4) . . ?
C10 C9 C8 119.2(4) . . ?
C11 C10 C9 120.1(4) . . ?
C10 C11 C12 120.5(4) . . ?
C13 C12 C11 120.0(4) . . ?
C12 C13 C14 119.3(4) . . ?
C12 C13 C15 120.7(4) . . ?
C14 C13 C15 119.9(4) . . ?
C9 C14 C13 120.7(4) . . ?
C13 C15 S3 114.1(3) . . ?
C17 C16 S3 117.4(3) . . ?
C16 C17 S2 117.4(3) . . ?
C19 C18 S2 108.3(3) . . ?
N1 C19 C1 121.2(4) . . ?
N1 C19 C18 116.5(4) . . ?
C1 C19 C18 122.3(4) . . ?
S5 O1 Ag2 133.39(19) . . ?
O3 S5 O2 115.6(2) . . ?
O3 S5 O1 113.9(2) . . ?
O2 S5 O1 114.8(2) . . ?
O3 S5 C20 103.8(2) . . ?
O2 S5 C20 103.71(19) . . ?
O1 S5 C20 102.75(19) . . ?
F1 C20 F2 107.8(4) . . ?
F1 C20 F3 108.0(4) . . ?
F2 C20 F3 107.1(4) . . ?
F1 C20 S5 112.0(3) . . ?
F2 C20 S5 111.2(3) . . ?
F3 C20 S5 110.5(3) . . ?
C22 Cl1 C22 69.8(9) 5_565 . ?
Cl1 C22 C22 54.2(8) . 5_565 ?
O4 S6 O5 114.7(10) . . ?
O4 S6 O6 115.9(9) . . ?
O5 S6 O6 105.1(8) . . ?
O4 S6 C21 110.9(9) . . ?
O5 S6 C21 104.5(10) . . ?
O6 S6 C21 104.6(8) . . ?
F6 C21 F5 108.6(15) . . ?
F6 C21 F4 104.8(16) . . ?
F5 C21 F4 115.7(10) . . ?
F6 C21 S6 114.7(13) . . ?
F5 C21 S6 108.5(12) . . ?
F4 C21 S6 104.7(9) . . ?
O6 S6' O4' 126.6(12) . . ?
O6 S6' O5' 108.5(14) . . ?
O4' S6' O5' 106.9(14) . . ?
O6 S6' C21' 110.8(11) . . ?
O4' S6' C21' 103.5(15) . . ?
O5' S6' C21' 96.3(9) . . ?
F6' C21' F5' 104.4(18) . . ?
F6' C21' F4 102.4(19) . . ?
F5' C21' F4 116.6(13) . . ?
F6' C21' S6' 113.6(18) . . ?
F5' C21' S6' 107.2(13) . . ?
F4 C21' S6' 112.5(12) . . ?

loop_
_geom_bond_atom_site_label_1
_geom_bond_atom_site_label_2
_geom_bond_distance
_geom_bond_site_symmetry_2
_geom_bond_publ_flag
Ag1 N1 2.398(3) . ?
Ag1 S3 2.5043(10) . ?
Ag1 S1 2.5836(10) . ?
Ag1 S2 2.8462(12) . ?
Ag2 S4 2.5074(10) 1_565 ?
Ag2 S1 2.5253(10) 4 ?
Ag2 O1 2.546(3) . ?
Ag2 S3 2.5955(10) . ?
N1 C4 1.335(6) . ?
N1 C19 1.348(5) . ?
S1 C5 1.812(4) . ?
S1 C6 1.821(4) . ?
S1 Ag2 2.5255(10) 4_545 ?
S2 C17 1.806(4) . ?
S2 C18 1.822(5) . ?
S3 C16 1.820(4) . ?
S3 C15 1.835(4) . ?
S4 C7 1.805(4) . ?
S4 C8 1.827(4) . ?
S4 Ag2 2.5073(10) 1_545 ?
C1 C19 1.381(6) . ?
C1 C2 1.382(7) . ?
C2 C3 1.371(7) . ?
C3 C4 1.386(6) . ?
C4 C5 1.500(6) . ?
C6 C7 1.512(5) . ?
C8 C9 1.497(6) . ?
C9 C14 1.388(6) . ?
C9 C10 1.390(6) . ?
C10 C11 1.377(6) . ?
C11 C12 1.388(6) . ?
C12 C13 1.385(6) . ?
C13 C14 1.393(6) . ?
C13 C15 1.501(6) . ?
C16 C17 1.518(6) . ?
C18 C19 1.493(6) . ?
F1 C20 1.318(5) . ?
F2 C20 1.324(5) . ?
F3 C20 1.325(5) . ?
O1 S5 1.441(3) . ?
O2 S5 1.433(3) . ?
O3 S5 1.431(3) . ?
S5 C20 1.829(4) . ?
Cl1 C22 1.711(16) 5_565 ?
Cl1 C22 1.747(18) . ?
C22 C22 1.98(3) 5_565 ?
F4 C21' 1.351(17) . ?
F4 C21 1.400(15) . ?
O6 S6' 1.322(15) . ?
O6 S6 1.500(12) . ?
S6 O4 1.387(15) . ?
S6 O5 1.476(15) . ?
S6 C21 1.718(14) . ?
F6 C21 1.29(2) . ?
C21 F5 1.31(2) . ?
F5' C21' 1.350(19) . ?
S6' O4' 1.33(2) . ?
S6' O5' 1.575(19) . ?
S6' C21' 1.80(2) . ?
C21' F6' 1.30(2) . ?
